data_4123831
loop_
_publ_author_name
'Suess, Alison M.'
'Uehling, Mycah R.'
'Kaminsky, Werner'
'Lalic, Gojko'

_publ_section_title
;
 Mechanism of Copper-Catalyzed Hydroalkylation of Alkynes: An Unexpected
 Role of Dinuclear Copper Complexes.
;
_journal_issue 24
_journal_name_full 'Journal of the American Chemical Society'
_journal_page_first 7747
_journal_page_last 7753
_journal_paper_doi 10.1021/jacs.5b03086
_journal_volume 137
_journal_year 2015
_chemical_absolute_configuration unk
_chemical_compound_source 'synthesis as described'
_chemical_formula_moiety 'C38 H51 Cu N2'
_chemical_formula_sum 'C38 H51 Cu N2'
_chemical_formula_weight 599.35
_chemical_name_common Mu_09_130
_chemical_name_systematic
;
 Mu_09_130_0ma
;
_space_group_IT_number 4
_symmetry_cell_setting monoclinic
_symmetry_Int_Tables_number 4
_symmetry_space_group_name_Hall 'P 2yb'
_symmetry_space_group_name_H-M 'P 1 21 1'
_atom_sites_solution_hydrogens geom
_atom_sites_solution_primary direct
_atom_sites_solution_secondary difmap
_audit_conform_dict_location ftp://ftp.iucr.org/pub/cif_core.dic
_audit_conform_dict_name cif_core.dic
_audit_conform_dict_version 2.4
_audit_creation_date 2014-11-06T16:31:01-00:00
_audit_creation_method 'WinGX routine CIF_UPDATE'
_cell_angle_alpha 90
_cell_angle_beta 102.538(5)
_cell_angle_gamma 90
_cell_formula_units_Z 2
_cell_length_a 10.2769(9)
_cell_length_b 15.7138(13)
_cell_length_c 10.6026(9)
_cell_measurement_reflns_used 355
_cell_measurement_temperature 100(2)
_cell_measurement_theta_max 20
_cell_measurement_theta_min 3
_cell_measurement_wavelength 0.71073
_cell_volume 1671.4(2)
_computing_cell_refinement 'SAINT (Bruker, 2007)'
_computing_data_collection 'APEX2 (Bruker, 2007)'
_computing_data_reduction 'SAINT (Bruker, 2007)'
_computing_molecular_graphics 'Ortep-3 for Windows (Farrugia, 1997)'
_computing_publication_material 'WinGX publication routines (Farrugia, 1999)'
_computing_structure_refinement 'SHELXL-97 (Sheldrick, 2008)'
_computing_structure_solution 'SHELXS97 (Sheldrick, 1997)'
_diffrn_ambient_temperature 100(2)
_diffrn_measured_fraction_theta_full 1
_diffrn_measured_fraction_theta_max 0.997
_diffrn_measurement_device_type 'Bruker APEXII CCD area-detector'
_diffrn_measurement_method '\f and \w scans'
_diffrn_radiation_monochromator graphite
_diffrn_radiation_probe x-ray
_diffrn_radiation_type MoK\a
_diffrn_radiation_wavelength 0.71073
_diffrn_reflns_av_R_equivalents 0.0606
_diffrn_reflns_av_unetI/netI 0.0548
_diffrn_reflns_limit_h_max 13
_diffrn_reflns_limit_h_min -13
_diffrn_reflns_limit_k_max 21
_diffrn_reflns_limit_k_min -21
_diffrn_reflns_limit_l_max 14
_diffrn_reflns_limit_l_min -14
_diffrn_reflns_number 63538
_diffrn_reflns_theta_full 25
_diffrn_reflns_theta_max 28.88
_diffrn_reflns_theta_min 1.97
_diffrn_source 'fine-focus sealed tube'
_exptl_absorpt_coefficient_mu 0.681
_exptl_absorpt_correction_T_max 0.9476
_exptl_absorpt_correction_T_min 0.9289
_exptl_absorpt_correction_type multi-scan
_exptl_absorpt_process_details '(SADABS; Bruker, 2007)'
_exptl_crystal_colour colourless
_exptl_crystal_density_diffrn 1.191
_exptl_crystal_density_method 'not measured'
_exptl_crystal_description prism
_exptl_crystal_F_000 644
_exptl_crystal_size_max 0.11
_exptl_crystal_size_mid 0.08
_exptl_crystal_size_min 0.08
_refine_diff_density_max 0.251
_refine_diff_density_min -0.33
_refine_diff_density_rms 0.055
_refine_ls_abs_structure_details 'Flack H D (1983), Acta Cryst. A39, 876-881'
_refine_ls_abs_structure_Flack 0.001(7)
_refine_ls_extinction_method none
_refine_ls_goodness_of_fit_ref 1.043
_refine_ls_hydrogen_treatment mixed
_refine_ls_matrix_type full
_refine_ls_number_parameters 386
_refine_ls_number_reflns 8752
_refine_ls_number_restraints 1
_refine_ls_restrained_S_all 1.043
_refine_ls_R_factor_all 0.0444
_refine_ls_R_factor_gt 0.0339
_refine_ls_shift/su_max 0.007
_refine_ls_shift/su_mean 0.001
_refine_ls_structure_factor_coef Fsqd
_refine_ls_weighting_details 'calc w=1/[\s^2^(Fo^2^)+(0.0308P)^2^+0.0225P] where P=(Fo^2^+2Fc^2^)/3'
_refine_ls_weighting_scheme calc
_refine_ls_wR_factor_gt 0.0656
_refine_ls_wR_factor_ref 0.0698
_reflns_number_gt 7656
_reflns_number_total 8752
_reflns_threshold_expression >2\s(I)
_cod_data_source_file ja5b03086_si_002.cif
_cod_data_source_block mu_09_130_0ma
_cod_depositor_comments 'Adding full bibliography for 4123829--4123832.cif.'
_cod_database_code 4123831

loop_
_symmetry_equiv_pos_as_xyz
'x, y, z'
'-x, y+1/2, -z'

loop_
_atom_site_label
_atom_site_type_symbol
_atom_site_fract_x
_atom_site_fract_y
_atom_site_fract_z
_atom_site_U_iso_or_equiv
_atom_site_adp_type
_atom_site_occupancy
_atom_site_symmetry_multiplicity
_atom_site_calc_flag
_atom_site_refinement_flags
C1 C 0.86842(19) 0.85665(11) 0.63984(18) 0.0158(4) Uani 1 1 d .
H1 H 0.7975 0.8779 0.5746 0.019 Uiso 1 1 calc R
C2 C 0.9071(2) 0.90178(12) 0.74886(19) 0.0188(4) Uani 1 1 d .
H2 H 0.9831 0.8811 0.8087 0.023 Uiso 1 1 calc R
C3 C 0.8444(2) 0.98138(12) 0.78764(19) 0.0195(4) Uani 1 1 d .
H3A H 0.7631 0.9945 0.7214 0.023 Uiso 1 1 calc R
H3B H 0.9073 1.0294 0.7899 0.023 Uiso 1 1 calc R
C4 C 0.8075(2) 0.97415(13) 0.9191(2) 0.0204(5) Uani 1 1 d .
H4A H 0.781 1.0309 0.9455 0.025 Uiso 1 1 calc R
H4B H 0.8866 0.9553 0.9842 0.025 Uiso 1 1 calc R
C5 C 0.6930(2) 0.91106(12) 0.91665(19) 0.0198(4) Uani 1 1 d .
H5A H 0.6108 0.935 0.8619 0.024 Uiso 1 1 calc R
H5B H 0.7137 0.8576 0.8755 0.024 Uiso 1 1 calc R
C6 C 0.66603(19) 0.88999(12) 1.04718(17) 0.0164(4) Uani 1 1 d .
C7 C 0.7625(2) 0.84967(12) 1.14122(19) 0.0194(4) Uani 1 1 d .
H7 H 0.8462 0.8357 1.1222 0.023 Uiso 1 1 calc R
C8 C 0.5438(2) 0.90839(12) 1.07827(19) 0.0197(4) Uani 1 1 d .
H8 H 0.4764 0.9362 1.0166 0.024 Uiso 1 1 calc R
C9 C 0.7392(2) 0.82961(12) 1.2612(2) 0.0212(4) Uani 1 1 d .
H9 H 0.8072 0.8034 1.3243 0.025 Uiso 1 1 calc R
C10 C 0.5191(2) 0.88660(13) 1.19833(19) 0.0224(4) Uani 1 1 d .
H10 H 0.4347 0.8986 1.2172 0.027 Uiso 1 1 calc R
C11 C 0.6171(2) 0.84766(12) 1.2898(2) 0.0230(5) Uani 1 1 d .
H11 H 0.6007 0.8333 1.372 0.028 Uiso 1 1 calc R
C12 C 1.03181(18) 0.64291(11) 0.60560(16) 0.0110(4) Uani 1 1 d .
C13 C 1.19172(18) 0.53433(11) 0.61792(18) 0.0134(4) Uani 1 1 d .
H13A H 1.2619 0.5145 0.6914 0.016 Uiso 1 1 calc R
H13B H 1.2194 0.5219 0.536 0.016 Uiso 1 1 calc R
C14 C 1.05750(18) 0.49404(11) 0.62005(18) 0.0138(4) Uani 1 1 d .
H14A H 1.0342 0.4491 0.5536 0.017 Uiso 1 1 calc R
H14B H 1.0563 0.4698 0.706 0.017 Uiso 1 1 calc R
C15 C 1.26883(18) 0.68699(10) 0.63792(17) 0.0111(4) Uani 1 1 d .
C16 C 1.29320(18) 0.72469(10) 0.52573(17) 0.0132(4) Uani 1 1 d .
C17 C 1.34964(18) 0.70411(11) 0.76066(17) 0.0130(4) Uani 1 1 d .
C18 C 1.40107(19) 0.77992(11) 0.53870(18) 0.0180(4) Uani 1 1 d .
H18 H 1.4178 0.8075 0.4641 0.022 Uiso 1 1 calc R
C19 C 1.45809(17) 0.75803(15) 0.76772(16) 0.0163(4) Uani 1 1 d .
H19 H 1.5151 0.7694 0.8492 0.02 Uiso 1 1 calc R
C20 C 1.4844(2) 0.79565(12) 0.65698(19) 0.0199(4) Uani 1 1 d .
H20 H 1.5593 0.832 0.6629 0.024 Uiso 1 1 calc R
C21 C 1.20738(19) 0.70802(12) 0.39194(17) 0.0160(4) Uani 1 1 d .
H21 H 1.1476 0.6588 0.3984 0.019 Uiso 1 1 calc R
C22 C 1.1199(2) 0.78527(14) 0.3451(2) 0.0286(5) Uani 1 1 d .
H22A H 1.0644(12) 0.7977(6) 0.4059(10) 0.043 Uiso 1 1 calc R
H22B H 1.0639(12) 0.7732(4) 0.2610(12) 0.043 Uiso 1 1 calc R
H22C H 1.1759(7) 0.8340(6) 0.3386(13) 0.043 Uiso 1 1 calc R
C23 C 1.2923(2) 0.68478(13) 0.29508(18) 0.0207(4) Uani 1 1 d .
H23A H 1.3465(11) 0.7360(6) 0.2796(9) 0.031 Uiso 1 1 calc R
H23B H 1.2321(7) 0.6666(8) 0.2107(10) 0.031 Uiso 1 1 calc R
H23C H 1.3544(11) 0.6364(8) 0.3308(7) 0.031 Uiso 1 1 calc R
C24 C 1.31405(18) 0.66891(12) 0.88265(16) 0.0153(4) Uani 1 1 d .
H24 H 1.269 0.6128 0.8605 0.018 Uiso 1 1 calc R
C25 C 1.2136(2) 0.72900(13) 0.92516(18) 0.0261(5) Uani 1 1 d .
H25A H 1.2556(7) 0.7823(8) 0.9512(13) 0.039 Uiso 1 1 calc R
H25B H 1.1834(11) 0.7042(5) 0.9960(13) 0.039 Uiso 1 1 calc R
H25C H 1.1392(12) 0.7378(7) 0.8546(10) 0.039 Uiso 1 1 calc R
C26 C 1.43487(19) 0.65428(13) 0.99313(18) 0.0211(4) Uani 1 1 d .
H26A H 1.5002(10) 0.6170(8) 0.9628(5) 0.032 Uiso 1 1 calc R
H26B H 1.4056(4) 0.6264(8) 1.0666(10) 0.032 Uiso 1 1 calc R
H26C H 1.4775(9) 0.7099(7) 1.0219(9) 0.032 Uiso 1 1 calc R
C27 C 0.82543(17) 0.55923(10) 0.57841(17) 0.0117(4) Uani 1 1 d .
C28 C 0.77084(18) 0.57061(11) 0.68719(17) 0.0139(4) Uani 1 1 d .
C29 C 0.74726(18) 0.53774(11) 0.45612(17) 0.0142(4) Uani 1 1 d .
C30 C 0.63274(19) 0.56444(12) 0.66971(19) 0.0207(4) Uani 1 1 d .
H30 H 0.5923 0.5734 0.7412 0.025 Uiso 1 1 calc R
C31 C 0.6109(2) 0.53106(13) 0.44537(19) 0.0205(4) Uani 1 1 d .
H31 H 0.5555 0.5162 0.3645 0.025 Uiso 1 1 calc R
C32 C 0.5538(2) 0.54557(13) 0.5501(2) 0.0233(5) Uani 1 1 d .
H32 H 0.4597 0.5425 0.5397 0.028 Uiso 1 1 calc R
C33 C 0.85543(19) 0.58475(12) 0.82197(17) 0.0167(4) Uani 1 1 d .
H33 H 0.9511 0.586 0.8157 0.02 Uiso 1 1 calc R
C34 C 0.8370(2) 0.51083(14) 0.9110(2) 0.0238(5) Uani 1 1 d .
H34A H 0.7434(12) 0.5089(5) 0.9197(11) 0.036 Uiso 1 1 calc R
H34B H 0.8960(12) 0.5192(5) 0.9969(11) 0.036 Uiso 1 1 calc R
H34C H 0.8599(13) 0.4567(7) 0.8736(8) 0.036 Uiso 1 1 calc R
C35 C 0.8237(2) 0.66918(13) 0.88105(19) 0.0247(5) Uani 1 1 d .
H35A H 0.8325(13) 0.7177(6) 0.8201(9) 0.037 Uiso 1 1 calc R
H35B H 0.8885(11) 0.6783(4) 0.9671(12) 0.037 Uiso 1 1 calc R
H35C H 0.7291(12) 0.6675(3) 0.8952(12) 0.037 Uiso 1 1 calc R
C36 C 0.8100(2) 0.52588(12) 0.33962(18) 0.0170(4) Uani 1 1 d .
H36 H 0.9048 0.5086 0.3729 0.02 Uiso 1 1 calc R
C37 C 0.7430(2) 0.45605(15) 0.2487(2) 0.0312(5) Uani 1 1 d .
H37A H 0.7466(13) 0.4012(8) 0.2972(7) 0.047 Uiso 1 1 calc R
H37B H 0.7905(11) 0.4493(7) 0.1763(13) 0.047 Uiso 1 1 calc R
H37C H 0.6479(13) 0.4718(5) 0.2127(12) 0.047 Uiso 1 1 calc R
C38 C 0.8111(3) 0.61061(14) 0.2696(2) 0.0334(6) Uani 1 1 d .
H38A H 0.7213(12) 0.6282(6) 0.2343(14) 0.05 Uiso 1 1 calc R
H38B H 0.8579(15) 0.6041(3) 0.2012(13) 0.05 Uiso 1 1 calc R
H38C H 0.8549(15) 0.6528(7) 0.3294(9) 0.05 Uiso 1 1 calc R
N1 N 1.16320(15) 0.62572(9) 0.62945(14) 0.0110(3) Uani 1 1 d .
N2 N 0.96721(14) 0.56796(9) 0.59035(14) 0.0115(3) Uani 1 1 d .
Cu1 Cu 0.949792(19) 0.751345(13) 0.610130(18) 0.01291(6) Uani 1 1 d .

loop_
_atom_site_aniso_label
_atom_site_aniso_U_11
_atom_site_aniso_U_22
_atom_site_aniso_U_33
_atom_site_aniso_U_23
_atom_site_aniso_U_13
_atom_site_aniso_U_12
C1 0.0177(10) 0.0145(9) 0.0172(10) 0.0028(7) 0.0079(8) -0.0013(8)
C2 0.0168(11) 0.0170(9) 0.0236(11) 0.0009(8) 0.0064(8) 0.0015(8)
C3 0.0226(11) 0.0139(9) 0.0228(10) -0.0014(7) 0.0064(9) 0.0015(8)
C4 0.0222(12) 0.0183(10) 0.0218(11) -0.0039(8) 0.0071(9) -0.0016(8)
C5 0.0165(11) 0.0227(10) 0.0200(10) -0.0045(8) 0.0033(8) -0.0018(8)
C6 0.0161(10) 0.0148(9) 0.0188(10) -0.0048(7) 0.0048(8) -0.0042(8)
C7 0.0132(10) 0.0192(9) 0.0256(11) -0.0026(8) 0.0039(8) -0.0003(8)
C8 0.0147(10) 0.0208(10) 0.0229(11) -0.0019(8) 0.0026(8) -0.0003(8)
C9 0.0206(11) 0.0154(9) 0.0250(11) 0.0010(8) -0.0010(9) -0.0019(8)
C10 0.0173(11) 0.0247(10) 0.0273(11) -0.0038(9) 0.0092(9) -0.0019(9)
C11 0.0248(12) 0.0245(11) 0.0207(11) 0.0003(8) 0.0074(9) -0.0078(9)
C12 0.0112(9) 0.0169(9) 0.0057(8) -0.0008(7) 0.0038(7) -0.0016(7)
C13 0.0097(9) 0.0112(8) 0.0192(10) -0.0020(7) 0.0033(8) 0.0004(7)
C14 0.0117(10) 0.0121(8) 0.0180(10) 0.0002(7) 0.0038(8) 0.0014(7)
C15 0.0088(9) 0.0115(8) 0.0139(9) -0.0011(7) 0.0044(7) -0.0024(7)
C16 0.0132(9) 0.0143(8) 0.0125(9) -0.0018(6) 0.0038(7) 0.0000(7)
C17 0.0127(10) 0.0123(8) 0.0146(9) -0.0005(7) 0.0043(7) 0.0022(7)
C18 0.0182(11) 0.0223(9) 0.0157(10) 0.0011(7) 0.0085(8) -0.0038(8)
C19 0.0140(9) 0.0189(9) 0.0154(8) -0.0047(9) 0.0018(7) -0.0045(10)
C20 0.0184(11) 0.0225(10) 0.0213(10) -0.0050(8) 0.0095(8) -0.0105(8)
C21 0.0151(10) 0.0216(9) 0.0120(9) 0.0021(7) 0.0044(8) -0.0034(8)
C22 0.0253(13) 0.0367(12) 0.0234(12) 0.0054(9) 0.0046(10) 0.0047(10)
C23 0.0238(11) 0.0249(10) 0.0137(9) -0.0025(8) 0.0046(8) -0.0045(9)
C24 0.0151(10) 0.0188(9) 0.0115(9) 0.0005(7) 0.0018(7) -0.0018(8)
C25 0.0227(11) 0.0414(15) 0.0157(10) 0.0047(8) 0.0071(8) 0.0083(9)
C26 0.0192(11) 0.0282(10) 0.0146(10) 0.0020(8) 0.0009(8) -0.0010(9)
C27 0.0068(9) 0.0119(8) 0.0169(9) 0.0020(7) 0.0037(7) 0.0014(7)
C28 0.0112(10) 0.0160(9) 0.0149(9) 0.0010(7) 0.0038(7) 0.0006(7)
C29 0.0103(10) 0.0158(9) 0.0169(10) 0.0004(7) 0.0040(8) 0.0003(7)
C30 0.0151(11) 0.0289(11) 0.0203(10) 0.0020(8) 0.0089(8) 0.0026(9)
C31 0.0138(11) 0.0284(10) 0.0175(10) -0.0003(8) -0.0007(8) -0.0021(9)
C32 0.0094(10) 0.0324(11) 0.0286(12) 0.0012(9) 0.0054(9) 0.0009(9)
C33 0.0121(10) 0.0247(10) 0.0144(9) -0.0004(8) 0.0052(8) -0.0010(8)
C34 0.0244(13) 0.0262(11) 0.0201(11) 0.0019(9) 0.0034(9) 0.0004(9)
C35 0.0309(12) 0.0241(10) 0.0208(11) -0.0033(8) 0.0092(9) -0.0026(9)
C36 0.0165(10) 0.0201(10) 0.0148(10) -0.0029(7) 0.0040(8) -0.0019(8)
C37 0.0284(13) 0.0397(13) 0.0277(12) -0.0163(10) 0.0110(10) -0.0130(10)
C38 0.0471(16) 0.0278(12) 0.0304(12) 0.0065(9) 0.0201(11) 0.0043(11)
N1 0.0102(8) 0.0104(7) 0.0128(8) -0.0020(6) 0.0036(6) -0.0009(6)
N2 0.0079(8) 0.0104(7) 0.0166(8) -0.0009(6) 0.0038(6) -0.0005(6)
Cu1 0.01331(11) 0.01107(9) 0.01501(10) -0.00008(10) 0.00457(8) 0.00148(10)

loop_
_atom_type_symbol
_atom_type_description
_atom_type_scat_dispersion_real
_atom_type_scat_dispersion_imag
_atom_type_scat_source
C C 0.0033 0.0016 'International Tables Vol C Tables 4.2.6.8 and 6.1.1.4'
H H 0 0 'International Tables Vol C Tables 4.2.6.8 and 6.1.1.4'
N N 0.0061 0.0033 'International Tables Vol C Tables 4.2.6.8 and 6.1.1.4'
Cu Cu 0.3201 1.2651 'International Tables Vol C Tables 4.2.6.8 and 6.1.1.4'

loop_
_geom_angle_atom_site_label_1
_geom_angle_atom_site_label_2
_geom_angle_atom_site_label_3
_geom_angle
C2 C1 Cu1 122.79(15)
C2 C1 H1 118.6
Cu1 C1 H1 118.6
C1 C2 C3 127.65(19)
C1 C2 H2 116.2
C3 C2 H2 116.2
C2 C3 C4 113.19(17)
C2 C3 H3A 108.9
C4 C3 H3A 108.9
C2 C3 H3B 108.9
C4 C3 H3B 108.9
H3A C3 H3B 107.8
C3 C4 C5 111.96(17)
C3 C4 H4A 109.2
C5 C4 H4A 109.2
C3 C4 H4B 109.2
C5 C4 H4B 109.2
H4A C4 H4B 107.9
C6 C5 C4 114.81(16)
C6 C5 H5A 108.6
C4 C5 H5A 108.6
C6 C5 H5B 108.6
C4 C5 H5B 108.6
H5A C5 H5B 107.5
C8 C6 C7 117.46(18)
C8 C6 C5 121.74(17)
C7 C6 C5 120.79(17)
C9 C7 C6 121.53(19)
C9 C7 H7 119.2
C6 C7 H7 119.2
C10 C8 C6 121.11(18)
C10 C8 H8 119.4
C6 C8 H8 119.4
C7 C9 C11 120.13(19)
C7 C9 H9 119.9
C11 C9 H9 119.9
C11 C10 C8 120.03(19)
C11 C10 H10 120
C8 C10 H10 120
C10 C11 C9 119.72(19)
C10 C11 H11 120.1
C9 C11 H11 120.1
N2 C12 N1 107.21(15)
N2 C12 Cu1 125.21(13)
N1 C12 Cu1 127.28(13)
N1 C13 C14 101.92(14)
N1 C13 H13A 111.4
C14 C13 H13A 111.4
N1 C13 H13B 111.4
C14 C13 H13B 111.4
H13A C13 H13B 109.2
N2 C14 C13 101.48(13)
N2 C14 H14A 111.5
C13 C14 H14A 111.5
N2 C14 H14B 111.5
C13 C14 H14B 111.5
H14A C14 H14B 109.3
C16 C15 C17 121.73(16)
C16 C15 N1 120.13(15)
C17 C15 N1 118.07(15)
C18 C16 C15 117.78(16)
C18 C16 C21 119.19(16)
C15 C16 C21 123.03(16)
C19 C17 C15 118.11(15)
C19 C17 C24 120.91(16)
C15 C17 C24 120.87(16)
C20 C18 C16 121.73(17)
C20 C18 H18 119.1
C16 C18 H18 119.1
C17 C19 C20 120.91(16)
C17 C19 H19 119.5
C20 C19 H19 119.5
C18 C20 C19 119.69(18)
C18 C20 H20 120.2
C19 C20 H20 120.2
C16 C21 C22 110.32(16)
C16 C21 C23 111.57(16)
C22 C21 C23 110.65(16)
C16 C21 H21 108.1
C22 C21 H21 108.1
C23 C21 H21 108.1
C21 C22 H22A 109.5
C21 C22 H22B 109.5
H22A C22 H22B 109.5
C21 C22 H22C 109.5
H22A C22 H22C 109.5
H22B C22 H22C 109.5
C21 C23 H23A 109.5
C21 C23 H23B 109.5
H23A C23 H23B 109.5
C21 C23 H23C 109.5
H23A C23 H23C 109.5
H23B C23 H23C 109.5
C17 C24 C26 113.63(16)
C17 C24 C25 109.06(15)
C26 C24 C25 110.70(15)
C17 C24 H24 107.7
C26 C24 H24 107.7
C25 C24 H24 107.7
C24 C25 H25A 109.5
C24 C25 H25B 109.5
H25A C25 H25B 109.5
C24 C25 H25C 109.5
H25A C25 H25C 109.5
H25B C25 H25C 109.5
C24 C26 H26A 109.5
C24 C26 H26B 109.5
H26A C26 H26B 109.5
C24 C26 H26C 109.5
H26A C26 H26C 109.5
H26B C26 H26C 109.5
C28 C27 C29 122.56(16)
C28 C27 N2 119.60(15)
C29 C27 N2 117.82(15)
C30 C28 C27 117.40(16)
C30 C28 C33 119.56(16)
C27 C28 C33 122.96(16)
C31 C29 C27 117.26(16)
C31 C29 C36 121.50(16)
C27 C29 C36 121.20(16)
C32 C30 C28 121.01(18)
C32 C30 H30 119.5
C28 C30 H30 119.5
C32 C31 C29 121.32(18)
C32 C31 H31 119.3
C29 C31 H31 119.3
C30 C32 C31 120.34(18)
C30 C32 H32 119.8
C31 C32 H32 119.8
C28 C33 C35 112.47(16)
C28 C33 C34 110.25(16)
C35 C33 C34 109.80(16)
C28 C33 H33 108.1
C35 C33 H33 108.1
C34 C33 H33 108.1
C33 C34 H34A 109.5
C33 C34 H34B 109.5
H34A C34 H34B 109.5
C33 C34 H34C 109.5
H34A C34 H34C 109.5
H34B C34 H34C 109.5
C33 C35 H35A 109.5
C33 C35 H35B 109.5
H35A C35 H35B 109.5
C33 C35 H35C 109.5
H35A C35 H35C 109.5
H35B C35 H35C 109.5
C37 C36 C29 112.90(16)
C37 C36 C38 111.77(18)
C29 C36 C38 109.68(16)
C37 C36 H36 107.4
C29 C36 H36 107.4
C38 C36 H36 107.4
C36 C37 H37A 109.5
C36 C37 H37B 109.5
H37A C37 H37B 109.5
C36 C37 H37C 109.5
H37A C37 H37C 109.5
H37B C37 H37C 109.5
C36 C38 H38A 109.5
C36 C38 H38B 109.5
H38A C38 H38B 109.5
C36 C38 H38C 109.5
H38A C38 H38C 109.5
H38B C38 H38C 109.5
C12 N1 C15 126.14(14)
C12 N1 C13 112.88(14)
C15 N1 C13 119.70(14)
C12 N2 C27 123.87(14)
C12 N2 C14 113.09(14)
C27 N2 C14 121.33(13)
C12 Cu1 C1 171.88(7)

loop_
_geom_bond_atom_site_label_1
_geom_bond_atom_site_label_2
_geom_bond_distance
C1 C2 1.341(3)
C1 Cu1 1.9108(18)
C1 H1 0.95
C2 C3 1.505(3)
C2 H2 0.95
C3 C4 1.527(3)
C3 H3A 0.99
C3 H3B 0.99
C4 C5 1.534(3)
C4 H4A 0.99
C4 H4B 0.99
C5 C6 1.506(3)
C5 H5A 0.99
C5 H5B 0.99
C6 C8 1.396(3)
C6 C7 1.396(3)
C7 C9 1.382(3)
C7 H7 0.95
C8 C10 1.394(3)
C8 H8 0.95
C9 C11 1.383(3)
C9 H9 0.95
C10 C11 1.380(3)
C10 H10 0.95
C11 H11 0.95
C12 N2 1.344(2)
C12 N1 1.346(2)
C12 Cu1 1.9063(18)
C13 N1 1.476(2)
C13 C14 1.522(2)
C13 H13A 0.99
C13 H13B 0.99
C14 N2 1.477(2)
C14 H14A 0.99
C14 H14B 0.99
C15 C16 1.399(2)
C15 C17 1.409(2)
C15 N1 1.439(2)
C16 C18 1.391(2)
C16 C21 1.522(3)
C17 C19 1.389(3)
C17 C24 1.522(2)
C18 C20 1.379(3)
C18 H18 0.95
C19 C20 1.392(3)
C19 H19 0.95
C20 H20 0.95
C21 C22 1.528(3)
C21 C23 1.529(3)
C21 H21 1
C22 H22A 0.969
C22 H22B 0.969
C22 H22C 0.969
C23 H23A 1.0123
C23 H23B 1.0123
C23 H23C 1.0123
C24 C26 1.528(3)
C24 C25 1.537(3)
C24 H24 1
C25 H25A 0.9559
C25 H25B 0.9559
C25 H25C 0.9559
C26 H26A 0.9955
C26 H26B 0.9955
C26 H26C 0.9955
C27 C28 1.399(2)
C27 C29 1.410(2)
C27 N2 1.441(2)
C28 C30 1.394(3)
C28 C33 1.519(3)
C29 C31 1.385(3)
C29 C36 1.523(3)
C30 C32 1.381(3)
C30 H30 0.95
C31 C32 1.383(3)
C31 H31 0.95
C32 H32 0.95
C33 C35 1.532(3)
C33 C34 1.534(3)
C33 H33 1
C34 H34A 0.9873
C34 H34B 0.9873
C34 H34C 0.9873
C35 H35A 1.0163
C35 H35B 1.0163
C35 H35C 1.0163
C36 C37 1.523(3)
C36 C38 1.526(3)
C36 H36 1
C37 H37A 1.0002
C37 H37B 1.0002
C37 H37C 1.0002
C38 H38A 0.9588
C38 H38B 0.9588
C38 H38C 0.9588

loop_
_geom_torsion_atom_site_label_1
_geom_torsion_atom_site_label_2
_geom_torsion_atom_site_label_3
_geom_torsion_atom_site_label_4
_geom_torsion
Cu1 C1 C2 C3 -174.82(15)
C1 C2 C3 C4 125.4(2)
C2 C3 C4 C5 -68.2(2)
C3 C4 C5 C6 170.59(17)
C4 C5 C6 C8 118.4(2)
C4 C5 C6 C7 -62.7(2)
C8 C6 C7 C9 -0.8(3)
C5 C6 C7 C9 -179.75(17)
C7 C6 C8 C10 -0.5(3)
C5 C6 C8 C10 178.37(17)
C6 C7 C9 C11 1.5(3)
C6 C8 C10 C11 1.3(3)
C8 C10 C11 C9 -0.7(3)
C7 C9 C11 C10 -0.7(3)
N1 C13 C14 N2 17.34(16)
C17 C15 C16 C18 0.3(3)
N1 C15 C16 C18 -176.52(15)
C17 C15 C16 C21 -179.60(16)
N1 C15 C16 C21 3.6(3)
C16 C15 C17 C19 -1.9(3)
N1 C15 C17 C19 174.95(16)
C16 C15 C17 C24 174.34(16)
N1 C15 C17 C24 -8.8(2)
C15 C16 C18 C20 1.9(3)
C21 C16 C18 C20 -178.23(18)
C15 C17 C19 C20 1.5(3)
C24 C17 C19 C20 -174.79(18)
C16 C18 C20 C19 -2.4(3)
C17 C19 C20 C18 0.6(3)
C18 C16 C21 C22 -73.5(2)
C15 C16 C21 C22 106.4(2)
C18 C16 C21 C23 49.9(2)
C15 C16 C21 C23 -130.18(18)
C19 C17 C24 C26 -32.3(2)
C15 C17 C24 C26 151.54(17)
C19 C17 C24 C25 91.7(2)
C15 C17 C24 C25 -84.5(2)
C29 C27 C28 C30 -3.4(3)
N2 C27 C28 C30 177.81(16)
C29 C27 C28 C33 173.50(16)
N2 C27 C28 C33 -5.3(3)
C28 C27 C29 C31 2.3(3)
N2 C27 C29 C31 -178.86(16)
C28 C27 C29 C36 179.96(16)
N2 C27 C29 C36 -1.2(2)
C27 C28 C30 C32 1.7(3)
C33 C28 C30 C32 -175.34(18)
C27 C29 C31 C32 0.5(3)
C36 C29 C31 C32 -177.10(18)
C28 C30 C32 C31 1.0(3)
C29 C31 C32 C30 -2.2(3)
C30 C28 C33 C35 -62.2(2)
C27 C28 C33 C35 120.94(19)
C30 C28 C33 C34 60.7(2)
C27 C28 C33 C34 -116.16(19)
C31 C29 C36 C37 -37.9(3)
C27 C29 C36 C37 144.59(19)
C31 C29 C36 C38 87.5(2)
C27 C29 C36 C38 -90.0(2)
N2 C12 N1 C15 172.74(15)
Cu1 C12 N1 C15 -13.4(2)
N2 C12 N1 C13 5.81(19)
Cu1 C12 N1 C13 179.68(12)
C16 C15 N1 C12 -74.8(2)
C17 C15 N1 C12 108.29(19)
C16 C15 N1 C13 91.3(2)
C17 C15 N1 C13 -85.6(2)
C14 C13 N1 C12 -15.36(19)
C14 C13 N1 C15 176.79(14)
N1 C12 N2 C27 172.40(14)
Cu1 C12 N2 C27 -1.6(2)
N1 C12 N2 C14 7.13(19)
Cu1 C12 N2 C14 -166.89(12)
C28 C27 N2 C12 -73.1(2)
C29 C27 N2 C12 108.10(19)
C28 C27 N2 C14 91.0(2)
C29 C27 N2 C14 -87.8(2)
C13 C14 N2 C12 -16.12(18)
C13 C14 N2 C27 178.20(15)
N2 C12 Cu1 C1 82.7(6)
N1 C12 Cu1 C1 -90.2(6)
C2 C1 Cu1 C12 39.4(7)
